data_4501387
loop_
_publ_author_name
'Mukherjee, Gargi'
'Biradha, Kumar'

_publ_section_title
;
 Crystal Engineering Studies with Monocarboxamidoalkanes Having C- or
 N-Terminal Pyridine and Their Coordination Complexes
;
_journal_issue 12
_journal_name_full 'Crystal Growth &amp; Design'
_journal_page_first 5649
_journal_paper_doi 10.1021/cg2012028
_journal_volume 11
_journal_year 2011
_chemical_formula_sum 'C7 H10 N2 O2'
_chemical_formula_weight 154.17
_chemical_name_systematic
; 
 ? 
;
_space_group_IT_number 14
_symmetry_cell_setting monoclinic
_symmetry_space_group_name_Hall '-P 2yn'
_symmetry_space_group_name_H-M 'P 1 21/n 1'
_atom_sites_solution_hydrogens geom
_atom_sites_solution_primary direct
_atom_sites_solution_secondary difmap
_audit_creation_method SHELXL-97
_cell_angle_alpha 90.00
_cell_angle_beta 105.84(3)
_cell_angle_gamma 90.00
_cell_formula_units_Z 8
_cell_length_a 11.936(2)
_cell_length_b 9.768(2)
_cell_length_c 14.267(3)
_cell_measurement_reflns_used 2082
_cell_measurement_temperature 293(2)
_cell_measurement_theta_max 25.70
_cell_measurement_theta_min 1.98
_cell_volume 1600.2(6)
_computing_structure_refinement 'SHELXL-97 (Sheldrick, 1997)'
_computing_structure_solution 'SHELXS-97 (Sheldrick, 1990)'
_diffrn_ambient_temperature 293(2)
_diffrn_measured_fraction_theta_full 0.684
_diffrn_measured_fraction_theta_max 0.684
_diffrn_measurement_device_type 'Bruker APEX-2 CCD'
_diffrn_measurement_method hemisphere
_diffrn_radiation_monochromator graphite
_diffrn_radiation_source 'fine-focus sealed tube'
_diffrn_radiation_type MoK\a
_diffrn_radiation_wavelength 0.71073
_diffrn_reflns_av_R_equivalents 0.0988
_diffrn_reflns_av_sigmaI/netI 0.0839
_diffrn_reflns_limit_h_max 14
_diffrn_reflns_limit_h_min -14
_diffrn_reflns_limit_k_max 11
_diffrn_reflns_limit_k_min -2
_diffrn_reflns_limit_l_max 9
_diffrn_reflns_limit_l_min -9
_diffrn_reflns_number 3826
_diffrn_reflns_theta_full 25.70
_diffrn_reflns_theta_max 25.70
_diffrn_reflns_theta_min 1.98
_exptl_absorpt_coefficient_mu 0.095
_exptl_absorpt_correction_T_max 0.992
_exptl_absorpt_correction_T_min 0.989
_exptl_absorpt_correction_type empirical
_exptl_absorpt_process_details sadabs
_exptl_crystal_colour 'light yellow'
_exptl_crystal_density_diffrn 1.280
_exptl_crystal_density_method 'not measured'
_exptl_crystal_description needle
_exptl_crystal_F_000 656
_exptl_crystal_size_max 0.14
_exptl_crystal_size_mid 0.10
_exptl_crystal_size_min 0.08
_refine_diff_density_max 0.208
_refine_diff_density_min -0.240
_refine_diff_density_rms 0.057
_refine_ls_extinction_method none
_refine_ls_goodness_of_fit_ref 0.973
_refine_ls_hydrogen_treatment mixed
_refine_ls_matrix_type full
_refine_ls_number_parameters 211
_refine_ls_number_reflns 2082
_refine_ls_number_restraints 0
_refine_ls_restrained_S_all 0.973
_refine_ls_R_factor_all 0.1311
_refine_ls_R_factor_gt 0.0673
_refine_ls_shift/su_max 0.041
_refine_ls_shift/su_mean 0.006
_refine_ls_structure_factor_coef Fsqd
_refine_ls_weighting_details 'calc w=1/[\s^2^(Fo^2^)+(0.1000P)^2^+0.0000P] where P=(Fo^2^+2Fc^2^)/3'
_refine_ls_weighting_scheme calc
_refine_ls_wR_factor_gt 0.1672
_refine_ls_wR_factor_ref 0.1983
_reflns_number_gt 1155
_reflns_number_total 2082
_reflns_threshold_expression >2sigma(I)
_cod_data_source_file cg2012028_si_002.cif
_cod_data_source_block 3a
_cod_depositor_comments
;
The following automatic conversions were performed:

'_symmetry_cell_setting' value 'Monoclinic' changed to 'monoclinic'
according to /home/saulius/struct/CIF-dictionaries/cif_core.dic
dictionary named 'cif_core.dic' version 2.4.1 from 2010-06-29.

Automatic conversion script
Id: cif_fix_values 1715 2011-07-08 13:25:40Z adriana 
;
_cod_original_sg_symbol_H-M P21/n
_cod_database_code 4501387

loop_
_symmetry_equiv_pos_as_xyz
'x, y, z'
'-x+1/2, y+1/2, -z+1/2'
'-x, -y, -z'
'x-1/2, -y-1/2, z-1/2'

loop_
_atom_site_label
_atom_site_type_symbol
_atom_site_fract_x
_atom_site_fract_y
_atom_site_fract_z
_atom_site_U_iso_or_equiv
_atom_site_adp_type
_atom_site_occupancy
_atom_site_symmetry_multiplicity
_atom_site_calc_flag
_atom_site_refinement_flags
N12 N 0.4441(2) 0.1470(3) 0.8814(2) 0.0404(10) Uani 1 1 d .
H12 H 0.3698 0.1364 0.8644 0.049 Uiso 1 1 calc R
N11 N 0.6267(3) -0.2200(4) 0.8788(3) 0.0526(11) Uani 1 1 d .
O11 O 0.5850(2) 0.3077(3) 0.9278(2) 0.0604(11) Uani 1 1 d .
C11 C 0.6814(3) -0.1043(5) 0.9117(3) 0.0515(13) Uani 1 1 d .
H11 H 0.7621 -0.1081 0.9348 0.062 Uiso 1 1 calc R
C12 C 0.6301(3) 0.0200(4) 0.9146(3) 0.0467(13) Uani 1 1 d .
H12A H 0.6748 0.0971 0.9379 0.056 Uiso 1 1 calc R
C13 C 0.5086(3) 0.0286(4) 0.8818(3) 0.0342(11) Uani 1 1 d .
C14 C 0.4499(3) -0.0911(4) 0.8483(3) 0.0448(12) Uani 1 1 d .
H14 H 0.3690 -0.0909 0.8259 0.054 Uiso 1 1 calc R
C15 C 0.5098(4) -0.2097(5) 0.8476(3) 0.0500(13) Uani 1 1 d .
H15 H 0.4674 -0.2883 0.8243 0.060 Uiso 1 1 calc R
C16 C 0.4813(3) 0.2752(4) 0.9038(3) 0.0430(13) Uani 1 1 d .
C17 C 0.3869(3) 0.3802(4) 0.8964(3) 0.0574(14) Uani 1 1 d .
H17A H 0.4214 0.4665 0.9206 0.086 Uiso 1 1 calc R
H17B H 0.3361 0.3509 0.9343 0.086 Uiso 1 1 calc R
H17C H 0.3431 0.3901 0.8295 0.086 Uiso 1 1 calc R
O21 O 0.5860(2) 0.1940(3) 0.4064(2) 0.0636(10) Uani 1 1 d .
N21 N 0.4414(2) 0.0357(3) 0.3733(2) 0.0418(10) Uani 1 1 d .
H21 H 0.3677 0.0263 0.3651 0.050 Uiso 1 1 calc R
N22 N 0.6145(3) -0.3338(4) 0.3545(3) 0.0559(11) Uani 1 1 d .
C21 C 0.6722(3) -0.2180(5) 0.3815(4) 0.0567(14) Uani 1 1 d .
H21A H 0.7528 -0.2216 0.3945 0.068 Uiso 1 1 calc R
C22 C 0.6240(3) -0.0936(4) 0.3919(3) 0.0477(13) Uani 1 1 d .
H22 H 0.6710 -0.0177 0.4138 0.057 Uiso 1 1 calc R
C23 C 0.5021(3) -0.0830(4) 0.3688(3) 0.0341(11) Uani 1 1 d .
C24 C 0.4402(3) -0.2033(4) 0.3396(3) 0.0461(13) Uani 1 1 d .
H24 H 0.3593 -0.2029 0.3244 0.055 Uiso 1 1 calc R
C25 C 0.4984(4) -0.3225(5) 0.3332(4) 0.0549(13) Uani 1 1 d .
H25 H 0.4542 -0.4008 0.3127 0.066 Uiso 1 1 calc R
C26 C 0.4824(4) 0.1646(4) 0.3888(3) 0.0416(12) Uani 1 1 d .
C27 C 0.3917(4) 0.2733(4) 0.3836(4) 0.0621(15) Uani 1 1 d .
H27A H 0.4237 0.3450 0.4289 0.093 Uiso 1 1 calc R
H27B H 0.3256 0.2339 0.3996 0.093 Uiso 1 1 calc R
H27C H 0.3679 0.3102 0.3188 0.093 Uiso 1 1 calc R
O1W O 0.8001(2) 0.0128(3) 0.6493(3) 0.0622(11) Uani 1 1 d .
H1WO H 0.843(3) -0.039(4) 0.627(3) 0.050 Uiso 1 1 d .
H2WO H 0.820(3) 0.106(4) 0.632(3) 0.050 Uiso 1 1 d .
O2W O 0.1970(2) 0.0988(3) 0.8292(3) 0.0584(11) Uani 1 1 d .
H1W2 H 0.161(3) 0.161(4) 0.848(3) 0.050 Uiso 1 1 d .
H2W2 H 0.179(3) 0.013(4) 0.840(3) 0.050 Uiso 1 1 d .

loop_
_atom_site_aniso_label
_atom_site_aniso_U_11
_atom_site_aniso_U_22
_atom_site_aniso_U_33
_atom_site_aniso_U_23
_atom_site_aniso_U_13
_atom_site_aniso_U_12
N12 0.0278(15) 0.044(2) 0.049(3) 0.0027(18) 0.0091(15) -0.0032(15)
N11 0.053(2) 0.048(2) 0.059(3) 0.004(2) 0.0201(19) 0.0092(18)
O11 0.0450(17) 0.0449(18) 0.088(3) 0.0001(17) 0.0119(15) -0.0112(14)
C11 0.038(2) 0.057(3) 0.062(4) -0.001(3) 0.018(2) 0.005(2)
C12 0.037(2) 0.047(3) 0.056(4) -0.007(2) 0.013(2) -0.0038(19)
C13 0.0343(19) 0.039(2) 0.032(3) 0.003(2) 0.0139(17) 0.0001(17)
C14 0.037(2) 0.051(3) 0.047(4) 0.005(2) 0.0109(19) -0.0056(19)
C15 0.061(3) 0.043(3) 0.048(4) -0.002(2) 0.018(2) -0.004(2)
C16 0.041(2) 0.044(3) 0.045(4) 0.003(2) 0.014(2) -0.0072(19)
C17 0.053(2) 0.047(3) 0.071(4) -0.002(2) 0.013(2) -0.001(2)
O21 0.0521(18) 0.052(2) 0.089(3) 0.0026(18) 0.0227(16) -0.0118(15)
N21 0.0346(16) 0.044(2) 0.051(3) 0.0009(18) 0.0178(15) 0.0030(15)
N22 0.056(2) 0.050(2) 0.062(3) -0.002(2) 0.0167(19) 0.0064(19)
C21 0.040(2) 0.065(3) 0.065(4) -0.004(3) 0.015(2) 0.005(2)
C22 0.033(2) 0.047(3) 0.062(4) -0.003(2) 0.0119(19) -0.0026(18)
C23 0.0370(19) 0.043(2) 0.025(3) 0.000(2) 0.0143(17) 0.0004(18)
C24 0.039(2) 0.047(3) 0.052(4) 0.000(2) 0.013(2) -0.0031(19)
C25 0.063(3) 0.044(3) 0.057(4) -0.005(2) 0.014(2) -0.004(2)
C26 0.054(3) 0.041(3) 0.035(4) 0.002(2) 0.022(2) 0.000(2)
C27 0.065(3) 0.049(3) 0.076(4) 0.007(3) 0.026(3) 0.010(2)
O1W 0.0445(17) 0.046(2) 0.103(3) 0.000(2) 0.0316(16) 0.0002(15)
O2W 0.0417(16) 0.044(2) 0.090(3) -0.002(2) 0.0182(15) 0.0013(15)

loop_
_atom_type_symbol
_atom_type_description
_atom_type_scat_dispersion_real
_atom_type_scat_dispersion_imag
_atom_type_scat_source
C C 0.0033 0.0016 'International Tables Vol C Tables 4.2.6.8 and 6.1.1.4'
H H 0.0000 0.0000 'International Tables Vol C Tables 4.2.6.8 and 6.1.1.4'
N N 0.0061 0.0033 'International Tables Vol C Tables 4.2.6.8 and 6.1.1.4'
O O 0.0106 0.0060 'International Tables Vol C Tables 4.2.6.8 and 6.1.1.4'

loop_
_geom_angle_atom_site_label_1
_geom_angle_atom_site_label_2
_geom_angle_atom_site_label_3
_geom_angle
C16 N12 C13 129.2(3)
C11 N11 C15 114.8(4)
N11 C11 C12 125.9(4)
C11 C12 C13 118.4(4)
C14 C13 N12 118.4(3)
C14 C13 C12 116.5(4)
N12 C13 C12 125.0(4)
C15 C14 C13 120.3(4)
N11 C15 C14 124.0(4)
O11 C16 N12 123.4(4)
O11 C16 C17 121.3(4)
N12 C16 C17 115.3(3)
C26 N21 C23 128.5(3)
C21 N22 C25 114.7(4)
N22 C21 C22 126.1(4)
C21 C22 C23 118.6(4)
N21 C23 C24 118.8(3)
N21 C23 C22 125.1(4)
C24 C23 C22 116.1(4)
C25 C24 C23 120.0(4)
N22 C25 C24 124.5(4)
O21 C26 N21 123.6(4)
O21 C26 C27 121.2(4)
N21 C26 C27 115.3(4)

loop_
_geom_bond_atom_site_label_1
_geom_bond_atom_site_label_2
_geom_bond_distance
N12 C16 1.338(5)
N12 C13 1.388(5)
N11 C11 1.325(5)
N11 C15 1.348(5)
O11 C16 1.232(4)
C11 C12 1.366(5)
C12 C13 1.399(5)
C13 C14 1.380(5)
C14 C15 1.362(5)
C16 C17 1.505(5)
O21 C26 1.226(4)
N21 C26 1.347(5)
N21 C23 1.378(5)
N22 C21 1.326(5)
N22 C25 1.340(5)
C21 C22 1.370(6)
C22 C23 1.405(5)
C23 C24 1.390(5)
C24 C25 1.371(5)
C26 C27 1.503(6)
